data_7109935
loop_
_publ_author_name
'Hikaru Yanai'
'Yoichi Takahashi'
'Haruhiko Fukaya'
'Yasuo Dobashi'
'Takashi Matsumoto'

_publ_section_title
;
 2-(Pyridinium-1-yl)-1,1-bis(triflyl)ethanides: structural behaviour and
 availability as bis(triflyl)ethylating reagents
;
_journal_name_full Chem.Commun.
_journal_page_first 10091
_journal_paper_doi 10.1039/c3cc46171h
_journal_volume 49
_journal_year 2013
_chemical_absolute_configuration unk
_chemical_formula_moiety 'C8 H8 F6 N2 O4 S2'
_chemical_formula_sum 'C8 H8 F6 N2 O4 S2'
_chemical_formula_weight 374.28
_chemical_melting_point 466
_chemical_name_systematic
; 
2-(1-Methyl-1H-imidazol-3-ium-3-yl)-1,1-bis((trifluoromethyl)sulfonyl)ethan
-1-ide
;
_space_group_IT_number 9
_symmetry_cell_setting monoclinic
_symmetry_space_group_name_Hall 'C -2yc'
_symmetry_space_group_name_H-M 'C 1 c 1'
_atom_sites_solution_hydrogens geom
_atom_sites_solution_primary direct
_atom_sites_solution_secondary difmap
_audit_creation_date '22 Januray 2013'
_audit_creation_method SHELXL-97
_cell_angle_alpha 90.00
_cell_angle_beta 120.578(3)
_cell_angle_gamma 90.00
_cell_formula_units_Z 4
_cell_length_a 14.813(3)
_cell_length_b 10.590(2)
_cell_length_c 10.069(2)
_cell_measurement_reflns_used 2611
_cell_measurement_temperature 90
_cell_measurement_theta_max 27.61
_cell_measurement_theta_min 2.50
_cell_volume 1359.9(5)
_computing_cell_refinement 'APEX2 (Bruker AXS, 2006)'
_computing_data_collection 'APEX2 (Bruker AXS, 2006)'
_computing_data_reduction 'SAINT (Bruker AXS, 2004)'
_computing_molecular_graphics 'XSHEL (Bruker AXS,2002)'
_computing_publication_material 'XCIF (Bruker AXS, 2001)'
_computing_structure_refinement 'SHELXL-97 (Sheldrick, 1997)'
_computing_structure_solution 'SHELXS-97 (Sheldrick, 1997)'
_diffrn_ambient_temperature 90
_diffrn_detector_area_resol_mean 8.333
_diffrn_measured_fraction_theta_full 0.998
_diffrn_measured_fraction_theta_max 0.998
_diffrn_measurement_device_type 'Bruker APEXII CCD area detector'
_diffrn_measurement_method 'phi and omega scans'
_diffrn_radiation_monochromator 'Bruker Helios multilayer confocal mirror'
_diffrn_radiation_source 'Bruker TXS fine-focus rotating anode'
_diffrn_radiation_type MoK\a
_diffrn_radiation_wavelength 0.71073
_diffrn_reflns_av_R_equivalents 0.0146
_diffrn_reflns_av_sigmaI/netI 0.0210
_diffrn_reflns_limit_h_max 11
_diffrn_reflns_limit_h_min -17
_diffrn_reflns_limit_k_max 12
_diffrn_reflns_limit_k_min -12
_diffrn_reflns_limit_l_max 11
_diffrn_reflns_limit_l_min -11
_diffrn_reflns_number 3133
_diffrn_reflns_theta_full 25.01
_diffrn_reflns_theta_max 25.01
_diffrn_reflns_theta_min 2.50
_exptl_absorpt_coefficient_mu 0.482
_exptl_absorpt_correction_T_max 0.9444
_exptl_absorpt_correction_T_min 0.9140
_exptl_absorpt_correction_type analytical
_exptl_absorpt_process_details
;
Crystal Faces plugin in Bruker APEX2 software
;
_exptl_crystal_colour colorless
_exptl_crystal_density_diffrn 1.828
_exptl_crystal_density_method 'not measured'
_exptl_crystal_description block
_exptl_crystal_F_000 752
_exptl_crystal_size_max 0.19
_exptl_crystal_size_mid 0.15
_exptl_crystal_size_min 0.12
_refine_diff_density_max 0.297
_refine_diff_density_min -0.245
_refine_diff_density_rms 0.040
_refine_ls_abs_structure_details 'Flack H D (1983), Acta Cryst. A39, 876-881'
_refine_ls_abs_structure_Flack 0.18(6)
_refine_ls_extinction_method none
_refine_ls_goodness_of_fit_ref 1.051
_refine_ls_hydrogen_treatment constr
_refine_ls_matrix_type full
_refine_ls_number_parameters 200
_refine_ls_number_reflns 1717
_refine_ls_number_restraints 2
_refine_ls_restrained_S_all 1.050
_refine_ls_R_factor_all 0.0213
_refine_ls_R_factor_gt 0.0207
_refine_ls_shift/su_max 0.000
_refine_ls_shift/su_mean 0.000
_refine_ls_structure_factor_coef Fsqd
_refine_ls_weighting_details 'calc w=1/[\s^2^(Fo^2^)+(0.0252P)^2^+1.1742P] where P=(Fo^2^+2Fc^2^)/3'
_refine_ls_weighting_scheme calc
_refine_ls_wR_factor_gt 0.0513
_refine_ls_wR_factor_ref 0.0517
_reflns_number_gt 1690
_reflns_number_total 1717
_reflns_threshold_expression >2sigma(I)
_cod_data_source_file c3cc46171h.txt
_cod_data_source_block CBA09-2m
_cod_original_sg_symbol_H-M 'C c     '
_cod_database_code 7109935

loop_
_symmetry_equiv_pos_as_xyz
'x, y, z'
'x, -y, z+1/2'
'x+1/2, y+1/2, z'
'x+1/2, -y+1/2, z+1/2'

loop_
_atom_site_label
_atom_site_type_symbol
_atom_site_fract_x
_atom_site_fract_y
_atom_site_fract_z
_atom_site_U_iso_or_equiv
_atom_site_adp_type
_atom_site_occupancy
_atom_site_symmetry_multiplicity
_atom_site_calc_flag
_atom_site_refinement_flags
C1 C 0.23364(18) 0.4883(2) 0.9896(3) 0.0143(5) Uani 1 1 d .
H1 H 0.2723 0.5243 1.0898 0.017 Uiso 1 1 calc R
C2 C 0.1266(2) 0.4658(2) 0.7399(3) 0.0162(5) Uani 1 1 d .
H2 H 0.0774 0.4842 0.6349 0.019 Uiso 1 1 calc R
C3 C 0.16962(19) 0.3523(2) 0.7983(3) 0.0162(5) Uani 1 1 d .
H3 H 0.1562 0.2758 0.7421 0.019 Uiso 1 1 calc R
C4 C 0.14718(19) 0.6890(2) 0.8533(3) 0.0164(5) Uani 1 1 d .
H4A H 0.1920 0.7325 0.8209 0.020 Uiso 1 1 calc R
H4B H 0.1676 0.7197 0.9578 0.020 Uiso 1 1 calc R
C5 C 0.03526(19) 0.7239(2) 0.7445(3) 0.0136(5) Uani 1 1 d .
C6 C -0.1227(2) 0.5727(3) 0.7488(3) 0.0219(6) Uani 1 1 d .
C7 C 0.0306(2) 0.9456(3) 0.5823(3) 0.0282(7) Uani 1 1 d .
C8 C 0.2999(2) 0.2686(2) 1.0646(3) 0.0196(6) Uani 1 1 d .
H8A H 0.3281 0.2998 1.1701 0.029 Uiso 1 1 calc R
H8B H 0.3578 0.2454 1.0489 0.029 Uiso 1 1 calc R
H8C H 0.2559 0.1943 1.0483 0.029 Uiso 1 1 calc R
F1 F -0.18294(15) 0.56237(16) 0.59703(19) 0.0375(5) Uani 1 1 d .
F2 F -0.18330(14) 0.56478(16) 0.8110(2) 0.0366(5) Uani 1 1 d .
F3 F -0.05686(15) 0.47550(13) 0.7996(2) 0.0360(4) Uani 1 1 d .
F4 F -0.03357(14) 1.01254(15) 0.6106(2) 0.0317(4) Uani 1 1 d .
F5 F 0.0215(2) 0.98546(18) 0.4512(3) 0.0600(7) Uani 1 1 d .
F6 F 0.12745(15) 0.96648(17) 0.6952(3) 0.0584(6) Uani 1 1 d .
N1 N 0.16751(16) 0.55023(18) 0.8610(2) 0.0135(4) Uani 1 1 d .
N2 N 0.23667(17) 0.36770(17) 0.9547(2) 0.0132(4) Uani 1 1 d .
O1 O -0.13461(14) 0.81368(16) 0.7316(2) 0.0186(4) Uani 1 1 d .
O2 O 0.00542(15) 0.71427(16) 0.9718(2) 0.0216(4) Uani 1 1 d .
O3 O -0.11043(15) 0.77088(18) 0.4599(2) 0.0236(4) Uani 1 1 d .
O4 O 0.07298(15) 0.72439(18) 0.5249(2) 0.0260(5) Uani 1 1 d .
S1 S -0.05119(4) 0.72370(5) 0.80645(6) 0.01267(14) Uani 1 1 d .
S2 S 0.00061(5) 0.77507(6) 0.56625(6) 0.01604(15) Uani 1 1 d .

loop_
_atom_site_aniso_label
_atom_site_aniso_U_11
_atom_site_aniso_U_22
_atom_site_aniso_U_33
_atom_site_aniso_U_23
_atom_site_aniso_U_13
_atom_site_aniso_U_12
C1 0.0095(13) 0.0188(12) 0.0128(12) -0.0026(9) 0.0044(11) 0.0003(10)
C2 0.0142(12) 0.0194(13) 0.0121(12) -0.0027(10) 0.0046(10) 0.0015(11)
C3 0.0145(13) 0.0178(13) 0.0144(13) -0.0036(9) 0.0060(11) 0.0012(10)
C4 0.0097(13) 0.0155(12) 0.0178(12) -0.0028(9) 0.0024(11) -0.0001(10)
C5 0.0116(13) 0.0123(11) 0.0161(12) 0.0007(9) 0.0065(11) 0.0003(10)
C6 0.0207(14) 0.0187(13) 0.0292(15) 0.0017(11) 0.0147(13) -0.0006(12)
C7 0.0269(18) 0.0232(15) 0.0434(18) 0.0109(13) 0.0243(16) 0.0057(13)
C8 0.0194(14) 0.0198(13) 0.0171(13) 0.0041(10) 0.0074(12) 0.0047(11)
F1 0.0394(11) 0.0320(9) 0.0269(9) -0.0101(7) 0.0065(8) -0.0186(8)
F2 0.0330(11) 0.0357(10) 0.0560(12) -0.0031(8) 0.0336(10) -0.0104(8)
F3 0.0317(10) 0.0130(8) 0.0659(12) 0.0046(8) 0.0267(9) 0.0020(8)
F4 0.0326(10) 0.0202(8) 0.0501(11) 0.0023(7) 0.0268(9) 0.0030(7)
F5 0.103(2) 0.0380(11) 0.0809(16) 0.0317(10) 0.0771(16) 0.0226(12)
F6 0.0207(10) 0.0261(10) 0.1045(18) 0.0085(11) 0.0145(11) -0.0084(8)
N1 0.0090(10) 0.0151(10) 0.0134(10) -0.0002(8) 0.0034(9) 0.0002(9)
N2 0.0108(11) 0.0136(9) 0.0152(10) 0.0010(8) 0.0067(9) 0.0001(9)
O1 0.0157(9) 0.0193(9) 0.0216(9) 0.0038(7) 0.0101(8) 0.0051(8)
O2 0.0219(10) 0.0259(10) 0.0151(9) 0.0027(7) 0.0080(8) 0.0044(8)
O3 0.0161(10) 0.0363(11) 0.0156(9) 0.0038(8) 0.0061(8) 0.0030(8)
O4 0.0251(11) 0.0326(11) 0.0274(11) 0.0042(8) 0.0187(9) 0.0077(9)
S1 0.0117(3) 0.0128(3) 0.0130(3) 0.0012(2) 0.0058(2) 0.0013(3)
S2 0.0131(3) 0.0197(3) 0.0162(3) 0.0029(3) 0.0081(3) 0.0023(3)

loop_
_atom_type_symbol
_atom_type_description
_atom_type_scat_dispersion_real
_atom_type_scat_dispersion_imag
_atom_type_scat_source
C C 0.0033 0.0016 'International Tables Vol C Tables 4.2.6.8 and 6.1.1.4'
H H 0.0000 0.0000 'International Tables Vol C Tables 4.2.6.8 and 6.1.1.4'
N N 0.0061 0.0033 'International Tables Vol C Tables 4.2.6.8 and 6.1.1.4'
O O 0.0106 0.0060 'International Tables Vol C Tables 4.2.6.8 and 6.1.1.4'
F F 0.0171 0.0103 'International Tables Vol C Tables 4.2.6.8 and 6.1.1.4'
S S 0.1246 0.1234 'International Tables Vol C Tables 4.2.6.8 and 6.1.1.4'

loop_
_geom_angle_atom_site_label_1
_geom_angle_atom_site_label_2
_geom_angle_atom_site_label_3
_geom_angle
N2 C1 N1 108.8(2)
N2 C1 H1 125.6
N1 C1 H1 125.6
C3 C2 N1 107.1(2)
C3 C2 H2 126.4
N1 C2 H2 126.4
C2 C3 N2 107.4(2)
C2 C3 H3 126.3
N2 C3 H3 126.3
N1 C4 C5 113.6(2)
N1 C4 H4A 108.9
C5 C4 H4A 108.9
N1 C4 H4B 108.9
C5 C4 H4B 108.9
H4A C4 H4B 107.7
C4 C5 S2 118.87(19)
C4 C5 S1 119.77(18)
S2 C5 S1 121.15(15)
F1 C6 F3 108.2(2)
F1 C6 F2 108.5(2)
F3 C6 F2 108.0(2)
F1 C6 S1 112.16(18)
F3 C6 S1 111.1(2)
F2 C6 S1 108.83(18)
F6 C7 F5 108.7(3)
F6 C7 F4 108.0(3)
F5 C7 F4 108.8(2)
F6 C7 S2 110.30(19)
F5 C7 S2 109.0(2)
F4 C7 S2 111.96(19)
N2 C8 H8A 109.5
N2 C8 H8B 109.5
H8A C8 H8B 109.5
N2 C8 H8C 109.5
H8A C8 H8C 109.5
H8B C8 H8C 109.5
C1 N1 C2 108.39(19)
C1 N1 C4 124.3(2)
C2 N1 C4 127.3(2)
C1 N2 C3 108.27(19)
C1 N2 C8 125.6(2)
C3 N2 C8 126.2(2)
O1 S1 O2 119.64(10)
O1 S1 C5 114.73(11)
O2 S1 C5 108.85(12)
O1 S1 C6 102.00(12)
O2 S1 C6 102.02(11)
C5 S1 C6 107.92(12)
O3 S2 O4 120.84(12)
O3 S2 C5 113.39(12)
O4 S2 C5 108.70(12)
O3 S2 C7 103.22(12)
O4 S2 C7 102.05(12)
C5 S2 C7 106.97(12)

loop_
_geom_bond_atom_site_label_1
_geom_bond_atom_site_label_2
_geom_bond_distance
C1 N2 1.332(3)
C1 N1 1.333(3)
C1 H1 0.9500
C2 C3 1.347(3)
C2 N1 1.379(3)
C2 H2 0.9500
C3 N2 1.379(3)
C3 H3 0.9500
C4 N1 1.495(3)
C4 C5 1.496(3)
C4 H4A 0.9900
C4 H4B 0.9900
C5 S2 1.686(2)
C5 S1 1.686(3)
C6 F1 1.325(3)
C6 F3 1.328(3)
C6 F2 1.334(3)
C6 S1 1.842(3)
C7 F6 1.319(4)
C7 F5 1.325(3)
C7 F4 1.328(3)
C7 S2 1.847(3)
C8 N2 1.466(3)
C8 H8A 0.9800
C8 H8B 0.9800
C8 H8C 0.9800
O1 S1 1.4337(19)
O2 S1 1.4365(19)
O3 S2 1.436(2)
O4 S2 1.437(2)

loop_
_geom_torsion_atom_site_label_1
_geom_torsion_atom_site_label_2
_geom_torsion_atom_site_label_3
_geom_torsion_atom_site_label_4
_geom_torsion
N1 C2 C3 N2 -0.1(3)
N1 C4 C5 S2 -98.8(2)
N1 C4 C5 S1 86.6(2)
N2 C1 N1 C2 0.3(3)
N2 C1 N1 C4 -177.2(2)
C3 C2 N1 C1 -0.1(3)
C3 C2 N1 C4 177.2(2)
C5 C4 N1 C1 -142.5(2)
C5 C4 N1 C2 40.5(3)
N1 C1 N2 C3 -0.3(3)
N1 C1 N2 C8 -179.8(2)
C2 C3 N2 C1 0.2(3)
C2 C3 N2 C8 179.7(2)
C4 C5 S1 O1 149.48(18)
S2 C5 S1 O1 -25.1(2)
C4 C5 S1 O2 12.4(2)
S2 C5 S1 O2 -162.18(14)
C4 C5 S1 C6 -97.6(2)
S2 C5 S1 C6 87.85(17)
F1 C6 S1 O1 54.6(2)
F3 C6 S1 O1 175.81(18)
F2 C6 S1 O1 -65.5(2)
F1 C6 S1 O2 178.8(2)
F3 C6 S1 O2 -60.0(2)
F2 C6 S1 O2 58.7(2)
F1 C6 S1 C5 -66.6(2)
F3 C6 S1 C5 54.6(2)
F2 C6 S1 C5 173.32(18)
C4 C5 S2 O3 163.15(17)
S1 C5 S2 O3 -22.3(2)
C4 C5 S2 O4 25.8(2)
S1 C5 S2 O4 -159.65(14)
C4 C5 S2 C7 -83.7(2)
S1 C5 S2 C7 90.85(17)
F6 C7 S2 O3 170.1(2)
F5 C7 S2 O3 -70.7(2)
F4 C7 S2 O3 49.8(2)
F6 C7 S2 O4 -63.8(2)
F5 C7 S2 O4 55.4(2)
F4 C7 S2 O4 175.87(19)
F6 C7 S2 C5 50.2(2)
F5 C7 S2 C5 169.5(2)
F4 C7 S2 C5 -70.1(2)
